data_7119656
loop_
_publ_author_name
'Eliar Mosaferi'
'David Ripsman'
'Douglas W. Stephan'

_publ_section_title
;
 The air-stable carbocation salt [(MeOC6H4)CPh2][BF4] in Lewis acid
 catalyzed hydrothiolation of alkenes
;
_journal_name_full Chem.Commun.
_journal_page_first 8291
_journal_volume 52
_journal_year 2016
_chemical_formula_moiety 'B F4, C20 H17 O'
_chemical_formula_sum 'C20 H17 B F4 O'
_chemical_formula_weight 360.18
_space_group_crystal_system monoclinic
_space_group_IT_number 14
_space_group_name_H-M_alt 'P 1 21/n 1'
_symmetry_Int_Tables_number 14
_symmetry_space_group_name_Hall '-P 2yn'
_symmetry_space_group_name_H-M 'P 1 21/n 1'
_audit_creation_date 2016-05-02
_audit_creation_method
;
Olex2 1.2
(compiled 2016.02.19 svn.r3266 for OlexSys, GUI svn.r5155)
;
_audit_update_record
;
2016-05-03 deposited with the CCDC.
2016-06-06 downloaded from the CCDC.
;
_cell_angle_alpha 90
_cell_angle_beta 95.766(8)
_cell_angle_gamma 90
_cell_formula_units_Z 4
_cell_length_a 7.7761(16)
_cell_length_b 15.354(3)
_cell_length_c 14.480(3)
_cell_measurement_reflns_used 5605
_cell_measurement_temperature 151(2)
_cell_measurement_theta_max 27.39
_cell_measurement_theta_min 2.65
_cell_volume 1720.1(6)
_computing_molecular_graphics 'Olex2 (Dolomanov et al., 2009)'
_computing_publication_material 'Olex2 (Dolomanov et al., 2009)'
_computing_structure_refinement 'olex2.refine (Bourhis et al., 2015)'
_diffrn_ambient_temperature 150.89
_diffrn_measured_fraction_theta_full 0.9888
_diffrn_measured_fraction_theta_max 0.9888
_diffrn_measurement_device_type 'Bruker APEX-II CCD'
_diffrn_measurement_method '\f and \w scans'
_diffrn_radiation_type 'Mo K\a'
_diffrn_radiation_wavelength 0.71073
_diffrn_reflns_av_R_equivalents 0.0327
_diffrn_reflns_av_unetI/netI 0.0400
_diffrn_reflns_limit_h_max 10
_diffrn_reflns_limit_h_min -10
_diffrn_reflns_limit_k_max 19
_diffrn_reflns_limit_k_min -19
_diffrn_reflns_limit_l_max 18
_diffrn_reflns_limit_l_min -18
_diffrn_reflns_number 12796
_diffrn_reflns_theta_full 27.6297
_diffrn_reflns_theta_max 27.63
_diffrn_reflns_theta_min 2.65
_diffrn_standards_number 0
_exptl_absorpt_coefficient_mu 0.113
_exptl_absorpt_correction_T_max 0.7456
_exptl_absorpt_correction_T_min 0.6289
_exptl_absorpt_correction_type multi-scan
_exptl_absorpt_process_details
;
SADABS-2014/5 (Bruker,2014/5) was used for absorption correction.
wR2(int) was 0.0672 before and 0.0482 after correction.
The Ratio of minimum to maximum transmission is 0.8435.
The \l/2 correction factor is 0.00150.
;
_exptl_crystal_colour orange
_exptl_crystal_density_diffrn 1.3906
_exptl_crystal_description prism
_exptl_crystal_F_000 744.5300
_exptl_crystal_size_max 0.42
_exptl_crystal_size_mid 0.13
_exptl_crystal_size_min 0.13
_refine_diff_density_max 0.8153
_refine_diff_density_min -0.5142
_refine_diff_density_rms 0.1477
_refine_ls_d_res_high 0.7663
_refine_ls_d_res_low 7.6772
_refine_ls_goodness_of_fit_ref 1.0549
_refine_ls_hydrogen_treatment mixed
_refine_ls_matrix_type full
_refine_ls_number_constraints 32
_refine_ls_number_parameters 235
_refine_ls_number_reflns 3962
_refine_ls_number_restraints 0
_refine_ls_restrained_S_all 1.0549
_refine_ls_R_factor_all 0.1255
_refine_ls_R_factor_gt 0.1084
_refine_ls_shift/su_max 0.0000
_refine_ls_shift/su_mean 0.0000
_refine_ls_structure_factor_coef Fsqd
_refine_ls_weighting_details 'w=1/[\s^2^(Fo^2^)+(0.1039P)^2^+11.6835P] where P=(Fo^2^+2Fc^2^)/3'
_refine_ls_weighting_scheme calc
_refine_ls_wR_factor_gt 0.3087
_refine_ls_wR_factor_ref 0.3220
_reflns_Friedel_coverage 0.0
_reflns_limit_h_max 8
_reflns_limit_h_min -10
_reflns_limit_k_max 19
_reflns_limit_k_min 0
_reflns_limit_l_max 18
_reflns_limit_l_min -7
_reflns_number_gt 3085
_reflns_number_total 3962
_reflns_threshold_expression I>=2u(I)
_cod_data_source_file c6cc03970g2.cif
_cod_data_source_block EM004_0m
_cod_original_cell_volume 1720.2(7)
_cod_database_code 7119656
_olex2_refinement_description
;
1. Fixed Uiso
 At 1.2 times of:
  All C(H) groups
 At 1.5 times of:
  All C(H,H,H) groups
2.a Aromatic/amide H refined with riding coordinates:
 C3(H3), C4(H4), C8(H8), C9(H9), C10(H10), C11(H11), C12(H12), C14(H14),
 C15(H15), C16(H16), C17(H17), C18(H18), C19(H19), C20(H20)
2.b Idealised Me refined as rotating group:
 C0aa(H0aa,H0ab,H0ac)
;
_olex2_submission_special_instructions 'No special instructions were received'

loop_
_space_group_symop_id
_space_group_symop_operation_xyz
1 x,y,z
2 -x+1/2,y+1/2,-z+1/2
3 -x,-y,-z
4 x-1/2,-y-1/2,z-1/2

loop_
_atom_site_label
_atom_site_type_symbol
_atom_site_fract_x
_atom_site_fract_y
_atom_site_fract_z
_atom_site_U_iso_or_equiv
_atom_site_adp_type
_atom_site_occupancy
_atom_site_refinement_flags_posn
F1 F 0.1596(6) 0.1127(3) 1.1273(3) 0.0684(13) Uani 1.000000 .
F2 F 0.0615(5) 0.0883(2) 1.2662(3) 0.0540(10) Uani 1.000000 .
F3 F 0.3260(6) 0.1439(3) 1.2595(3) 0.0678(12) Uani 1.000000 .
F4 F 0.2732(7) 0.0037(3) 1.2197(3) 0.0684(13) Uani 1.000000 .
O1 O 0.8274(5) 0.6556(2) -0.0457(2) 0.0331(8) Uani 1.000000 .
C0aa C 0.7676(7) 0.6700(3) -0.1422(4) 0.0374(12) Uani 1.000000 .
H0aa H 0.821(4) 0.6273(18) -0.1807(4) 0.0561(18) Uiso 1.000000 GR
H0ab H 0.6416(9) 0.664(3) -0.1512(7) 0.0561(18) Uiso 1.000000 GR
H0ac H 0.799(5) 0.7289(10) -0.1603(9) 0.0561(18) Uiso 1.000000 GR
C2 C 0.8014(6) 0.5780(3) -0.0086(3) 0.0258(9) Uani 1.000000 .
C3 C 0.8715(6) 0.5680(3) 0.0840(3) 0.0262(9) Uani 1.000000 .
H3 H 0.9314(6) 0.6149(3) 0.1156(3) 0.0315(11) Uiso 1.000000 R
C4 C 0.8531(6) 0.4903(3) 0.1285(3) 0.0266(9) Uani 1.000000 .
H4 H 0.9006(6) 0.4837(3) 0.1912(3) 0.0319(11) Uiso 1.000000 R
C5 C 0.7634(6) 0.4190(3) 0.0820(3) 0.0258(9) Uani 1.000000 .
C1 C 0.7479(6) 0.3386(3) 0.1289(3) 0.0246(9) Uani 1.000000 .
C7 C 0.7518(6) 0.3380(3) 0.2294(3) 0.0248(9) Uani 1.000000 .
C8 C 0.8340(6) 0.2698(3) 0.2825(4) 0.0316(10) Uani 1.000000 .
H8 H 0.8893(6) 0.2240(3) 0.2527(4) 0.0379(12) Uiso 1.000000 R
C9 C 0.8336(7) 0.2699(4) 0.3775(4) 0.0369(12) Uani 1.000000 .
H9 H 0.8912(7) 0.2247(4) 0.4130(4) 0.0442(14) Uiso 1.000000 R
C10 C 0.7511(7) 0.3347(4) 0.4219(4) 0.0402(13) Uani 1.000000 .
H10 H 0.7496(7) 0.3329(4) 0.4874(4) 0.0482(15) Uiso 1.000000 R
C11 C 0.6950(6) 0.4324(3) -0.0108(3) 0.0246(9) Uani 1.000000 .
H11 H 0.6360(6) 0.3858(3) -0.0434(3) 0.0296(11) Uiso 1.000000 R
C12 C 0.7105(6) 0.5105(3) -0.0559(3) 0.0249(9) Uani 1.000000 .
H12 H 0.6603(6) 0.5183(3) -0.1180(3) 0.0298(11) Uiso 1.000000 R
C13 C 0.7261(6) 0.2564(3) 0.0790(3) 0.0266(9) Uani 1.000000 .
C14 C 0.6340(6) 0.1875(3) 0.1158(4) 0.0307(10) Uani 1.000000 .
H14 H 0.5831(6) 0.1955(3) 0.1722(4) 0.0369(12) Uiso 1.000000 R
C15 C 0.6175(7) 0.1084(3) 0.0702(4) 0.0392(12) Uani 1.000000 .
H15 H 0.5574(7) 0.0619(3) 0.0959(4) 0.0471(15) Uiso 1.000000 R
C16 C 0.6888(7) 0.0970(4) -0.0130(4) 0.0428(14) Uani 1.000000 .
H16 H 0.6761(7) 0.0427(4) -0.0444(4) 0.0514(16) Uiso 1.000000 R
C17 C 0.7779(7) 0.1636(4) -0.0505(4) 0.0384(12) Uani 1.000000 .
H17 H 0.8258(7) 0.1553(4) -0.1077(4) 0.0461(15) Uiso 1.000000 R
C18 C 0.7975(6) 0.2426(3) -0.0049(4) 0.0316(11) Uani 1.000000 .
H18 H 0.8601(6) 0.2882(3) -0.0307(4) 0.0379(13) Uiso 1.000000 R
C19 C 0.6701(7) 0.4026(4) 0.3714(4) 0.0352(11) Uani 1.000000 .
H19 H 0.6146(7) 0.4475(4) 0.4025(4) 0.0423(14) Uiso 1.000000 R
C20 C 0.6701(6) 0.4051(3) 0.2754(3) 0.0270(9) Uani 1.000000 .
H20 H 0.6153(6) 0.4517(3) 0.2409(3) 0.0323(11) Uiso 1.000000 R
B1 B 0.2059(9) 0.0870(4) 1.2165(4) 0.0375(13) Uani 1.000000 .

loop_
_atom_site_aniso_label
_atom_site_aniso_U_11
_atom_site_aniso_U_22
_atom_site_aniso_U_33
_atom_site_aniso_U_12
_atom_site_aniso_U_13
_atom_site_aniso_U_23
F1 0.099(3) 0.067(3) 0.0371(19) 0.001(2) -0.005(2) 0.0230(18)
F2 0.047(2) 0.053(2) 0.064(2) 0.0099(17) 0.0129(17) 0.0157(18)
F3 0.062(3) 0.069(3) 0.068(3) -0.022(2) -0.016(2) 0.022(2)
F4 0.107(4) 0.051(2) 0.049(2) 0.033(2) 0.018(2) 0.0056(17)
O1 0.040(2) 0.0229(16) 0.0364(19) -0.0035(14) 0.0035(15) 0.0003(14)
C0aa 0.044(3) 0.028(3) 0.040(3) -0.000(2) 0.004(2) 0.008(2)
C2 0.026(2) 0.022(2) 0.030(2) 0.0021(17) 0.0070(18) -0.0021(17)
C3 0.027(2) 0.020(2) 0.031(2) -0.0029(17) 0.0009(18) -0.0055(17)
C4 0.026(2) 0.028(2) 0.027(2) 0.0015(18) 0.0053(17) -0.0031(18)
C5 0.025(2) 0.024(2) 0.029(2) 0.0002(17) 0.0058(17) -0.0032(17)
C1 0.021(2) 0.024(2) 0.029(2) 0.0004(17) 0.0012(16) -0.0021(17)
C7 0.022(2) 0.025(2) 0.028(2) -0.0017(17) 0.0033(17) -0.0004(17)
C8 0.027(2) 0.028(2) 0.038(3) -0.0042(19) -0.0011(19) 0.005(2)
C9 0.027(2) 0.039(3) 0.043(3) -0.006(2) -0.004(2) 0.010(2)
C10 0.040(3) 0.049(3) 0.031(3) -0.019(3) -0.000(2) 0.001(2)
C11 0.022(2) 0.024(2) 0.029(2) -0.0025(17) 0.0072(17) -0.0064(17)
C12 0.022(2) 0.026(2) 0.027(2) -0.0005(17) 0.0029(17) -0.0016(17)
C13 0.023(2) 0.021(2) 0.036(2) 0.0028(17) 0.0024(18) -0.0030(18)
C14 0.026(2) 0.026(2) 0.039(3) 0.0001(18) -0.0003(19) 0.000(2)
C15 0.035(3) 0.022(2) 0.059(3) -0.000(2) -0.004(2) -0.000(2)
C16 0.037(3) 0.029(3) 0.060(4) 0.002(2) -0.008(3) -0.019(2)
C17 0.031(3) 0.039(3) 0.044(3) 0.007(2) -0.000(2) -0.017(2)
C18 0.023(2) 0.030(2) 0.041(3) -0.0006(19) 0.0027(19) -0.011(2)
C19 0.036(3) 0.038(3) 0.033(3) -0.013(2) 0.010(2) -0.011(2)
C20 0.024(2) 0.025(2) 0.032(2) -0.0028(18) 0.0035(18) -0.0023(18)
B1 0.045(3) 0.032(3) 0.035(3) 0.001(3) 0.003(3) 0.012(2)

loop_
_atom_type_symbol
_atom_type_scat_dispersion_real
_atom_type_scat_dispersion_imag
_atom_type_scat_Cromer_Mann_a1
_atom_type_scat_Cromer_Mann_a2
_atom_type_scat_Cromer_Mann_a3
_atom_type_scat_Cromer_Mann_a4
_atom_type_scat_Cromer_Mann_b1
_atom_type_scat_Cromer_Mann_b2
_atom_type_scat_Cromer_Mann_b3
_atom_type_scat_Cromer_Mann_b4
_atom_type_scat_Cromer_Mann_c
_atom_type_scat_source
_atom_type_scat_dispersion_source
H 0.00000 0.00000 0.49300 0.32291 0.14019 0.04081 10.51090 26.12570 3.14236 57.79970 0.0030380000826 'International Tables Volume C Table 6.1.1.4 (pp. 500-502)' 'Henke, Gullikson and Davis, At. Data and Nucl. Data Tables, 1993, 54, 2'
C 0.00347 0.00161 2.31000 1.02000 1.58860 0.86500 20.84390 10.20750 0.56870 51.65120 0.215599998832 'International Tables Volume C Table 6.1.1.4 (pp. 500-502)' 'Henke, Gullikson and Davis, At. Data and Nucl. Data Tables, 1993, 54, 2'
B 0.00141 0.00067 2.05450 1.33260 1.09790 0.70680 23.21850 1.02100 60.34980 0.14030 -0.193200007081 'International Tables Volume C Table 6.1.1.4 (pp. 500-502)' 'Henke, Gullikson and Davis, At. Data and Nucl. Data Tables, 1993, 54, 2'
O 0.01158 0.00611 3.04850 2.28680 1.54630 0.86700 13.27710 5.70110 0.32390 32.90890 0.250800013542 'International Tables Volume C Table 6.1.1.4 (pp. 500-502)' 'Henke, Gullikson and Davis, At. Data and Nucl. Data Tables, 1993, 54, 2'
F 0.01794 0.01033 3.53920 2.64120 1.51700 1.02430 10.28250 4.29440 0.26150 26.14760 0.277599990368 'International Tables Volume C Table 6.1.1.4 (pp. 500-502)' 'Henke, Gullikson and Davis, At. Data and Nucl. Data Tables, 1993, 54, 2'

loop_
_geom_angle_atom_site_label_1
_geom_angle_atom_site_label_2
_geom_angle_atom_site_label_3
_geom_angle
_geom_angle_site_symmetry_1
_geom_angle_site_symmetry_3
C2 O1 C0aa 118.7(4) . .
H0aa C0aa O1 109.5 . .
H0ab C0aa O1 109.5 . .
H0ab C0aa H0aa 109.5 . .
H0ac C0aa O1 109.5 . .
H0ac C0aa H0aa 109.5 . .
H0ac C0aa H0ab 109.5 . .
C3 C2 O1 115.0(4) . .
C12 C2 O1 123.8(4) . .
C12 C2 C3 121.1(4) . .
H3 C3 C2 120.2(3) . .
C4 C3 C2 119.7(4) . .
C4 C3 H3 120.2(3) . .
H4 C4 C3 119.5(3) . .
C5 C4 C3 120.9(4) . .
C5 C4 H4 119.5(3) . .
C1 C5 C4 120.1(4) . .
C11 C5 C4 117.2(4) . .
C11 C5 C1 122.8(4) . .
C7 C1 C5 119.4(4) . .
C13 C1 C5 121.9(4) . .
C13 C1 C7 118.7(4) . .
C8 C7 C1 120.9(4) . .
C20 C7 C1 120.2(4) . .
C20 C7 C8 118.9(4) . .
H8 C8 C7 120.1(3) . .
C9 C8 C7 119.7(5) . .
C9 C8 H8 120.1(3) . .
H9 C9 C8 119.4(3) . .
C10 C9 C8 121.1(5) . .
C10 C9 H9 119.4(3) . .
H10 C10 C9 119.9(3) . .
C19 C10 C9 120.3(5) . .
C19 C10 H10 119.9(3) . .
H11 C11 C5 118.7(3) . .
C12 C11 C5 122.5(4) . .
C12 C11 H11 118.7(3) . .
C11 C12 C2 118.5(4) . .
H12 C12 C2 120.7(3) . .
H12 C12 C11 120.7(3) . .
C14 C13 C1 120.1(4) . .
C18 C13 C1 121.6(4) . .
C18 C13 C14 118.3(4) . .
H14 C14 C13 119.9(3) . .
C15 C14 C13 120.3(5) . .
C15 C14 H14 119.9(3) . .
H15 C15 C14 120.0(3) . .
C16 C15 C14 120.0(5) . .
C16 C15 H15 120.0(3) . .
H16 C16 C15 119.7(3) . .
C17 C16 C15 120.6(5) . .
C17 C16 H16 119.7(3) . .
H17 C17 C16 120.0(3) . .
C18 C17 C16 119.9(5) . .
C18 C17 H17 120.0(3) . .
C17 C18 C13 120.8(5) . .
H18 C18 C13 119.6(3) . .
H18 C18 C17 119.6(3) . .
H19 C19 C10 119.9(3) . .
C20 C19 C10 120.1(5) . .
C20 C19 H19 119.9(3) . .
C19 C20 C7 119.9(5) . .
H20 C20 C7 120.1(3) . .
H20 C20 C19 120.1(3) . .
F2 B1 F1 109.6(5) . .
F3 B1 F1 110.3(5) . .
F3 B1 F2 107.6(5) . .
F4 B1 F1 111.2(5) . .
F4 B1 F2 108.6(5) . .
F4 B1 F3 109.5(5) . .

loop_
_geom_bond_atom_site_label_1
_geom_bond_atom_site_label_2
_geom_bond_distance
_geom_bond_site_symmetry_2
F1 B1 1.364(7) .
F2 B1 1.392(7) .
F3 B1 1.380(8) .
F4 B1 1.382(7) .
O1 C0aa 1.445(6) .
O1 C2 1.331(6) .
C0aa H0aa 0.9800 .
C0aa H0ab 0.9800 .
C0aa H0ac 0.9800 .
C2 C3 1.404(7) .
C2 C12 1.395(6) .
C3 H3 0.9500 .
C3 C4 1.371(6) .
C4 H4 0.9500 .
C4 C5 1.430(6) .
C5 C1 1.419(6) .
C5 C11 1.409(7) .
C1 C7 1.453(6) .
C1 C13 1.456(6) .
C7 C8 1.414(7) .
C7 C20 1.412(6) .
C8 H8 0.9500 .
C8 C9 1.375(7) .
C9 H9 0.9500 .
C9 C10 1.378(8) .
C10 H10 0.9500 .
C10 C19 1.388(8) .
C11 H11 0.9500 .
C11 C12 1.377(6) .
C12 H12 0.9500 .
C13 C14 1.412(7) .
C13 C18 1.402(7) .
C14 H14 0.9500 .
C14 C15 1.382(7) .
C15 H15 0.9500 .
C15 C16 1.387(9) .
C16 H16 0.9500 .
C16 C17 1.377(9) .
C17 H17 0.9500 .
C17 C18 1.382(7) .
C18 H18 0.9500 .
C19 H19 0.9500 .
C19 C20 1.390(7) .
C20 H20 0.9500 .
